data_2203174
loop_
_publ_author_name
'Dilovan S. Cati'
'Helen Stoeckli-Evans'

_publ_section_title
;
 An orthorhombic polymorph of
 <i>N</i>,<i>N</i>'-bis(2-pyridylmethyl)pyrazine-2,3-dicarboxamide
;
_journal_issue 2
_journal_name_full 'Acta Crystallographica Section E'
_journal_page_first o210
_journal_page_last o212
_journal_paper_doi 10.1107/S160053680400008X
_journal_volume 60
_journal_year 2004
_chemical_formula_iupac 'C18 H16 N6 O2'
_chemical_formula_moiety 'C18 H16 N6 O2'
_chemical_formula_sum 'C18 H16 N6 O2'
_chemical_formula_weight 348.37
_chemical_name_systematic ' ?'
_space_group_IT_number 61
_symmetry_cell_setting orthorhombic
_symmetry_space_group_name_Hall '-P 2ac 2ab'
_symmetry_space_group_name_H-M 'P b c a'
_atom_sites_solution_hydrogens difmap
_atom_sites_solution_primary direct
_atom_sites_solution_secondary difmap
_cell_angle_alpha 90
_cell_angle_beta 90
_cell_angle_gamma 90
_cell_formula_units_Z 8
_cell_length_a 8.5131(6)
_cell_length_b 31.862(2)
_cell_length_c 12.1757(6)
_cell_measurement_reflns_used 15934
_cell_measurement_temperature 153
_cell_measurement_theta_max 25.61
_cell_measurement_theta_min 1.28
_cell_volume 3302.6(4)
_computing_cell_refinement X-AREA
_computing_data_collection 'X-AREA (Stoe & Cie, 2003)'
_computing_data_reduction 'X-RED32 Stoe & Cie, 2003)'
_computing_molecular_graphics 'PLATON  (Spek, 1990)'
_computing_publication_material SHELXL97
_computing_structure_refinement 'SHELXL97 (Sheldrick, 1997)'
_computing_structure_solution 'SHELXS97 (Sheldrick, 1990)'
_diffrn_ambient_temperature 153
_diffrn_measured_fraction_theta_full 0.982
_diffrn_measured_fraction_theta_max 0.982
_diffrn_measurement_device_type 'Stoe IPDS-II'
_diffrn_measurement_method \w
_diffrn_radiation_monochromator graphite
_diffrn_radiation_source 'fine-focus sealed tube'
_diffrn_radiation_type MoK\a
_diffrn_radiation_wavelength 0.71073
_diffrn_reflns_av_R_equivalents 0.0450
_diffrn_reflns_av_sigmaI/netI 0.0269
_diffrn_reflns_limit_h_max 7
_diffrn_reflns_limit_h_min -10
_diffrn_reflns_limit_k_max 38
_diffrn_reflns_limit_k_min -38
_diffrn_reflns_limit_l_max 14
_diffrn_reflns_limit_l_min -14
_diffrn_reflns_number 18389
_diffrn_reflns_reduction_process ' ?'
_diffrn_reflns_theta_full 25.53
_diffrn_reflns_theta_max 25.53
_diffrn_reflns_theta_min 1.28
_diffrn_standards_decay_% 0
_diffrn_standards_interval_time 0
_diffrn_standards_number 0
_exptl_absorpt_coefficient_mu 0.097
_exptl_absorpt_correction_type none
_exptl_crystal_colour colourless
_exptl_crystal_density_diffrn 1.401
_exptl_crystal_density_method 'Not Measured'
_exptl_crystal_description block
_exptl_crystal_F_000 1456
_exptl_crystal_size_max 0.500
_exptl_crystal_size_mid 0.500
_exptl_crystal_size_min 0.400
_refine_diff_density_max 0.171
_refine_diff_density_min -0.140
_refine_ls_extinction_coef 0.0087(9)
_refine_ls_extinction_expression FC^*^=KFC[1+0.001XFC^2^\L^3^/SIN(2\Q)]^-1/4^
_refine_ls_extinction_method shelxl97
_refine_ls_goodness_of_fit_ref 1.033
_refine_ls_hydrogen_treatment refall
_refine_ls_matrix_type full
_refine_ls_number_parameters 300
_refine_ls_number_reflns 3034
_refine_ls_number_restraints 0
_refine_ls_restrained_S_all 1.033
_refine_ls_R_factor_all 0.0437
_refine_ls_R_factor_gt 0.0315
_refine_ls_shift/su_max 0.001
_refine_ls_shift/su_mean 0.001
_refine_ls_structure_factor_coef Fsqd
_refine_ls_weighting_details 'calc w=1/[\s^2^(Fo^2^)+(0.0478P)^2^+0.1168P] where P=(Fo^2^+2Fc^2^)/3'
_refine_ls_weighting_scheme calc
_refine_ls_wR_factor_gt 0.0744
_refine_ls_wR_factor_ref 0.0785
_reflns_number_gt 2456
_reflns_number_total 3034
_reflns_threshold_expression I>2\s(I)
_cod_data_source_file cv6257.cif
_cod_data_source_block I
_cod_depositor_comments
;
The following automatic conversions were performed:
'_symmetry_cell_setting' value 'Orthorhombic' changed to 'orthorhombic'
according to '/home/saulius/struct/CIF-dictionaries/cif_core.dic'
dictionary named 'cif_core.dic' version 2.4.1 from 2010-06-29.

Automatic conversion script
Id: cif_fix_enum 1527 2010-12-29 10:47:43Z saulius 

The following automatic conversions were performed:

'_symmetry_cell_setting' value 'Orthorhombic' changed to
'orthorhombic' according to
/home/saulius/struct/CIF-dictionaries/cif_core.dic dictionary named
'cif_core.dic' version 2.4.1 from 2010-06-29.

Automatic conversion script
Id: cif_fix_values 1715 2011-07-08 13:25:40Z adriana 
;
_cod_database_code 2203174
_cod_database_fobs_code 2203174

loop_
_symmetry_equiv_pos_as_xyz
x,y,z
1/2-x,-y,1/2+z
1/2+x,1/2-y,-z
-x,1/2+y,1/2-z
-x,-y,-z
1/2+x,y,1/2-z
1/2-x,1/2+y,z
x,1/2-y,1/2+z

loop_
_atom_site_aniso_label
_atom_site_aniso_U_11
_atom_site_aniso_U_22
_atom_site_aniso_U_33
_atom_site_aniso_U_12
_atom_site_aniso_U_13
_atom_site_aniso_U_23
O1 0.0301(5) 0.0389(5) 0.0304(5) 0.0065(4) -0.0037(4) -0.0014(4)
O2 0.0300(5) 0.0349(4) 0.0336(5) -0.0025(4) 0.0040(4) 0.0027(4)
N1 0.0278(6) 0.0318(5) 0.0352(6) 0.0033(4) -0.0035(5) -0.0004(4)
N2 0.0395(7) 0.0370(6) 0.0275(6) 0.0030(5) -0.0036(5) -0.0007(4)
N3 0.0264(6) 0.0393(6) 0.0297(6) 0.0019(5) -0.0001(5) -0.0068(4)
N4 0.0409(7) 0.0341(5) 0.0428(7) -0.0011(5) 0.0080(6) -0.0040(5)
N5 0.0251(6) 0.0287(5) 0.0303(6) 0.0034(4) 0.0033(5) -0.0007(4)
N6 0.0266(6) 0.0317(5) 0.0290(6) 0.0011(4) 0.0016(5) -0.0004(4)
C1 0.0256(6) 0.0240(5) 0.0297(7) -0.0005(4) 0.0002(5) 0.0010(4)
C2 0.0301(7) 0.0250(5) 0.0265(7) -0.0010(5) -0.0005(5) 0.0008(4)
C3 0.0404(8) 0.0402(7) 0.0311(8) 0.0030(6) -0.0094(7) 0.0007(5)
C4 0.0332(8) 0.0379(7) 0.0378(8) 0.0047(6) -0.0093(6) 0.0007(5)
C5 0.0255(6) 0.0255(5) 0.0285(7) -0.0026(5) 0.0006(5) 0.0003(4)
C6 0.0332(7) 0.0445(7) 0.0257(7) -0.0062(6) 0.0051(6) -0.0047(5)
C7 0.0262(7) 0.0358(6) 0.0300(7) 0.0060(5) -0.0004(6) -0.0042(5)
C8 0.0429(9) 0.0441(7) 0.0329(8) 0.0091(6) -0.0017(7) -0.0075(6)
C9 0.0636(11) 0.0402(7) 0.0483(10) 0.0137(7) -0.0163(9) -0.0153(7)
C10 0.0543(10) 0.0300(7) 0.0661(11) 0.0038(6) -0.0142(9) -0.0062(7)
C11 0.0486(9) 0.0338(7) 0.0610(11) -0.0017(6) 0.0050(8) 0.0003(7)
C12 0.0301(7) 0.0307(6) 0.0207(6) 0.0022(5) 0.0023(5) -0.0028(4)
C13 0.0296(7) 0.0324(6) 0.0272(7) 0.0050(5) 0.0003(5) 0.0001(5)
C14 0.0235(6) 0.0298(6) 0.0246(6) 0.0038(5) -0.0018(5) 0.0021(4)
C15 0.0336(7) 0.0295(6) 0.0390(8) -0.0005(5) 0.0051(6) -0.0002(5)
C16 0.0301(7) 0.0424(7) 0.0356(8) -0.0026(6) 0.0082(6) 0.0040(5)
C17 0.0264(7) 0.0409(6) 0.0259(7) 0.0066(5) -0.0001(5) -0.0018(5)
C18 0.0287(7) 0.0329(6) 0.0299(7) 0.0009(5) 0.0006(6) -0.0040(5)

loop_
_atom_site_label
_atom_site_fract_x
_atom_site_fract_y
_atom_site_fract_z
_atom_site_U_iso_or_equiv
_atom_site_thermal_displace_type
_atom_site_occupancy
_atom_site_type_symbol
O1 0.48512(11) 0.11895(3) 0.67140(7) 0.0331(3) Uani 1.000 O
O2 0.66545(11) 0.11705(3) 0.44520(8) 0.0328(3) Uani 1.000 O
N1 0.15489(13) 0.14818(3) 0.51065(9) 0.0316(3) Uani 1.000 N
N2 0.33433(14) 0.11150(3) 0.34397(9) 0.0347(4) Uani 1.000 N
N3 0.27131(14) 0.15786(3) 0.71466(9) 0.0318(3) Uani 1.000 N
N4 0.47626(15) 0.22332(3) 0.76079(11) 0.0393(4) Uani 1.000 N
N5 0.55206(13) 0.05570(3) 0.49747(9) 0.0280(3) Uani 1.000 N
N6 0.76169(13) -0.02198(3) 0.42001(9) 0.0291(3) Uani 1.000 N
C1 0.29800(15) 0.13237(3) 0.53071(10) 0.0264(3) Uani 1.000 C
C2 0.38618(15) 0.11353(3) 0.44781(10) 0.0272(4) Uani 1.000 C
C3 0.19148(18) 0.12732(4) 0.32535(12) 0.0372(4) Uani 1.000 C
C4 0.10223(17) 0.14503(4) 0.40816(12) 0.0363(4) Uani 1.000 C
C5 0.36065(15) 0.13594(3) 0.64586(10) 0.0265(3) Uani 1.000 C
C6 0.31589(17) 0.16569(4) 0.82746(11) 0.0345(4) Uani 1.000 C
C7 0.39115(15) 0.20801(4) 0.84357(11) 0.0307(4) Uani 1.000 C
C8 0.37539(19) 0.22895(4) 0.94271(12) 0.0400(5) Uani 1.000 C
C9 0.4489(2) 0.26717(4) 0.95676(15) 0.0507(5) Uani 1.000 C
C10 0.5344(2) 0.28365(4) 0.87083(15) 0.0501(5) Uani 1.000 C
C11 0.5456(2) 0.26067(4) 0.77576(16) 0.0478(5) Uani 1.000 C
C12 0.54885(15) 0.09581(4) 0.46547(10) 0.0272(4) Uani 1.000 C
C13 0.70008(16) 0.03740(4) 0.53576(11) 0.0297(4) Uani 1.000 C
C14 0.79668(15) 0.01783(3) 0.44534(10) 0.0260(3) Uani 1.000 C
C15 0.91649(16) 0.03958(4) 0.39401(11) 0.0340(4) Uani 1.000 C
C16 1.00657(17) 0.01966(4) 0.31531(12) 0.0360(4) Uani 1.000 C
C17 0.97450(16) -0.02165(4) 0.29072(11) 0.0311(4) Uani 1.000 C
C18 0.85102(15) -0.04081(4) 0.34334(11) 0.0305(4) Uani 1.000 C
H3 0.157(2) 0.1258(5) 0.2487(16) 0.051(4) Uiso 1.000 H
H3N 0.182(2) 0.1687(5) 0.6879(14) 0.051(5) Uiso 1.000 H
H4 -0.002(2) 0.1566(5) 0.3932(13) 0.044(4) Uiso 1.000 H
H5N 0.456(2) 0.0453(4) 0.5211(13) 0.042(4) Uiso 1.000 H
H6A 0.221(2) 0.1630(4) 0.8713(13) 0.046(4) Uiso 1.000 H
H6B 0.3944(19) 0.1431(4) 0.8504(12) 0.038(4) Uiso 1.000 H
H8 0.313(2) 0.2173(5) 0.9989(15) 0.049(5) Uiso 1.000 H
H9 0.442(2) 0.2812(6) 1.0290(16) 0.064(5) Uiso 1.000 H
H10 0.592(2) 0.3114(5) 0.8761(14) 0.058(5) Uiso 1.000 H
H11 0.608(2) 0.2717(5) 0.7115(15) 0.058(5) Uiso 1.000 H
H13A 0.7658(19) 0.0597(4) 0.5710(12) 0.035(4) Uiso 1.000 H
H13B 0.6723(17) 0.0151(4) 0.5890(12) 0.029(3) Uiso 1.000 H
H15 0.9327(19) 0.0685(5) 0.4141(12) 0.038(4) Uiso 1.000 H
H16 1.093(2) 0.0350(5) 0.2808(14) 0.048(4) Uiso 1.000 H
H17 1.0368(19) -0.0376(4) 0.2376(13) 0.037(4) Uiso 1.000 H
H18 0.8215(18) -0.0698(5) 0.3263(12) 0.038(4) Uiso 1.000 H

loop_
_atom_type_symbol
_atom_type_description
_atom_type_scat_dispersion_real
_atom_type_scat_dispersion_imag
_atom_type_scat_source
O O 0.0106 0.0060 'International Tables Vol C Tables 4.2.6.8 and 6.1.1.4'
N N 0.0061 0.0033 'International Tables Vol C Tables 4.2.6.8 and 6.1.1.4'
H H 0.0000 0.0000 'International Tables Vol C Tables 4.2.6.8 and 6.1.1.4'
C C 0.0033 0.0016 'International Tables Vol C Tables 4.2.6.8 and 6.1.1.4'

loop_
_geom_angle_atom_site_label_1
_geom_angle_atom_site_label_2
_geom_angle_atom_site_label_3
_geom_angle
_geom_angle_publ_flag
C1 N1 C4 116.68(11) yes
C2 N2 C3 116.20(11) yes
C5 N3 C6 122.59(11) yes
C7 N4 C11 117.46(13) yes
C12 N5 C13 119.41(11) yes
C14 N6 C18 117.17(11) yes
C6 N3 H3N 120.1(11) no
C5 N3 H3N 117.3(11) no
C13 N5 H5N 121.2(9) no
C12 N5 H5N 114.5(9) no
C2 C1 C5 121.10(11) no
N1 C1 C5 117.61(11) yes
N1 C1 C2 121.28(11) yes
N2 C2 C12 114.71(11) yes
C1 C2 C12 123.47(11) no
N2 C2 C1 121.76(11) yes
N2 C3 C4 122.04(13) yes
N1 C4 C3 121.99(13) yes
O1 C5 N3 124.38(12) yes
O1 C5 C1 120.52(11) yes
N3 C5 C1 115.09(11) yes
N3 C6 C7 112.94(11) yes
N4 C7 C8 122.33(12) yes
C6 C7 C8 120.23(12) no
N4 C7 C6 117.40(12) yes
C7 C8 C9 119.28(14) no
C8 C9 C10 118.79(15) no
C9 C10 C11 118.26(13) no
N4 C11 C10 123.87(16) yes
O2 C12 C2 120.46(11) yes
N5 C12 C2 114.68(11) yes
O2 C12 N5 124.74(12) yes
N5 C13 C14 113.65(11) yes
N6 C14 C13 115.99(11) yes
N6 C14 C15 122.34(11) yes
C13 C14 C15 121.65(10) no
C14 C15 C16 119.52(12) no
C15 C16 C17 118.67(13) no
C16 C17 C18 118.35(12) no
N6 C18 C17 123.91(12) yes
N2 C3 H3 114.6(10) no
C4 C3 H3 123.4(10) no
N1 C4 H4 116.9(9) no
C3 C4 H4 121.1(9) no
N3 C6 H6A 106.8(10) no
N3 C6 H6B 108.1(8) no
C7 C6 H6A 111.2(8) no
C7 C6 H6B 108.5(8) no
H6A C6 H6B 109.4(12) no
C7 C8 H8 119.8(10) no
C9 C8 H8 120.9(10) no
C8 C9 H9 118.9(11) no
C10 C9 H9 122.3(11) no
C9 C10 H10 122.7(10) no
C11 C10 H10 119.0(10) no
N4 C11 H11 115.8(10) no
C10 C11 H11 120.3(10) no
N5 C13 H13A 109.6(8) no
N5 C13 H13B 106.8(8) no
C14 C13 H13A 107.5(9) no
C14 C13 H13B 108.1(8) no
H13A C13 H13B 111.2(12) no
C14 C15 H15 118.1(9) no
C16 C15 H15 122.4(9) no
C15 C16 H16 119.1(10) no
C17 C16 H16 122.2(10) no
C16 C17 H17 122.2(8) no
C18 C17 H17 119.5(8) no
N6 C18 H18 115.0(9) no
C17 C18 H18 121.1(9) no

loop_
_geom_bond_atom_site_label_1
_geom_bond_atom_site_label_2
_geom_bond_distance
_geom_bond_publ_flag
O1 C5 1.2299(15) yes
O2 C12 1.2265(16) yes
N1 C1 1.3408(16) yes
N1 C4 1.3298(18) yes
N2 C2 1.3407(17) yes
N2 C3 1.3358(19) yes
N3 C5 1.3297(16) yes
N3 C6 1.4466(17) yes
N4 C7 1.3337(18) yes
N4 C11 1.3409(17) yes
N5 C12 1.3363(16) yes
N5 C13 1.4647(17) yes
N6 C14 1.3389(14) yes
N6 C18 1.3453(17) yes
N3 H3N 0.896(17) no
N5 H5N 0.928(16) no
C1 C2 1.3938(17) no
C1 C5 1.5044(17) no
C2 C12 1.5109(18) no
C3 C4 1.383(2) no
C6 C7 1.5057(18) no
C7 C8 1.3857(19) no
C8 C9 1.3798(19) no
C9 C10 1.379(2) no
C10 C11 1.373(2) no
C13 C14 1.5090(18) no
C14 C15 1.3824(18) no
C15 C16 1.382(2) no
C16 C17 1.3772(18) no
C17 C18 1.3741(19) no
C3 H3 0.980(19) no
C4 H4 0.978(17) no
C6 H6A 0.972(17) no
C6 H6B 1.021(15) no
C8 H8 0.942(18) no
C9 H9 0.99(2) no
C10 H10 1.013(16) no
C11 H11 1.009(18) no
C13 H13A 1.001(14) no
C13 H13B 0.990(14) no
C15 H15 0.963(16) no
C16 H16 0.978(17) no
C17 H17 0.979(15) no
C18 H18 0.980(16) no

loop_
_geom_hbond_atom_site_label_D
_geom_hbond_atom_site_label_H
_geom_hbond_atom_site_label_A
_geom_hbond_site_symmetry_A
_geom_hbond_distance_DH
_geom_hbond_distance_HA
_geom_hbond_distance_DA
_geom_hbond_angle_DHA
_geom_hbond_publ_flag
N3 H3N N1 . 0.896(17) 2.267(17) 2.6921(16) 108.7(13) yes
N3 H3N N4 6_456 0.896(17) 2.547(17) 3.2785(16) 139.2(14) yes
N5 H5N N6 5_656 0.928(16) 2.122(16) 3.0493(16) 178.3(13) yes
C3 H3 O2 6_455 0.980(19) 2.378(19) 3.3178(18) 160.5(14) yes
C6 H6A O1 6_456 0.972(17) 2.505(16) 3.1855(17) 127.0(11) yes
C6 H6B O1 . 1.021(15) 2.437(15) 2.8114(16) 100.7(9) yes
C10 H10 O2 8_555 1.013(16) 2.509(16) 3.4749(17) 159.2(13) yes

loop_
_geom_torsion_atom_site_label_1
_geom_torsion_atom_site_label_2
_geom_torsion_atom_site_label_3
_geom_torsion_atom_site_label_4
_geom_torsion
_geom_torsion_publ_flag
C4 N1 C1 C2 -0.16(16) no
C4 N1 C1 C5 179.44(10) no
C1 N1 C4 C3 -1.57(18) no
C3 N2 C2 C1 -2.09(16) no
C3 N2 C2 C12 -179.31(10) no
C2 N2 C3 C4 0.37(18) no
C6 N3 C5 O1 2.93(18) no
C6 N3 C5 C1 -177.86(10) no
C5 N3 C6 C7 97.34(13) no
C11 N4 C7 C6 -178.86(13) no
C11 N4 C7 C8 -1.1(2) no
C7 N4 C11 C10 0.3(2) no
C13 N5 C12 O2 14.69(19) no
C13 N5 C12 C2 -169.22(11) no
C12 N5 C13 C14 -89.76(13) no
C18 N6 C14 C13 -176.90(11) no
C18 N6 C14 C15 1.56(18) no
C14 N6 C18 C17 0.15(19) no
N1 C1 C2 N2 2.08(16) no
C5 C1 C2 C12 -0.54(16) no
N1 C1 C2 C12 179.05(10) no
C5 C1 C2 N2 -177.51(10) no
C2 C1 C5 O1 -6.56(16) no
C2 C1 C5 N3 174.20(10) no
N1 C1 C5 O1 173.85(10) no
N1 C1 C5 N3 -5.40(14) no
C1 C2 C12 O2 -95.14(15) no
N2 C2 C12 O2 82.03(14) no
N2 C2 C12 N5 -94.24(13) no
C1 C2 C12 N5 88.60(14) no
N2 C3 C4 N1 1.5(2) no
N3 C6 C7 N4 -32.27(17) no
N3 C6 C7 C8 149.91(13) no
C6 C7 C8 C9 178.23(14) no
N4 C7 C8 C9 0.5(2) no
C7 C8 C9 C10 0.8(2) no
C8 C9 C10 C11 -1.6(2) no
C9 C10 C11 N4 1.0(3) no
N5 C13 C14 N6 -85.59(13) no
N5 C13 C14 C15 95.95(14) no
C13 C14 C15 C16 176.92(12) no
N6 C14 C15 C16 -1.5(2) no
C14 C15 C16 C17 -0.4(2) no
C15 C16 C17 C18 1.9(2) no
C16 C17 C18 N6 -1.9(2) no

loop_
_cod_related_entry_id
_cod_related_entry_database
_cod_related_entry_code
1 ChemSpider 21131132
